data_1524906
loop_
_publ_author_name
'Mazzi, F.'
'Ungaretti, L.'
'Ronsbo, J.G.'
'dal Negro, A.'
'Petersen, O.V.'

_publ_section_title
;
 The crystal structure of semenovite
;
_journal_name_full 'American Mineralogist'
_journal_page_first 202
_journal_page_last 210
_journal_volume 64
_journal_year 1979
_chemical_formula_sum 'Be6 Ca2.6 Ce2 F2 Fe0.5 H5.8 Mn0.5 Na6.8 O46 Si14'
_chemical_name_systematic
;
Ce2 Fe0.5 Mn0.5 Na6.8 Ca2.6 (Be6 Si14 O39.32) O0.88 (O H)5.8 F2
;
_space_group_IT_number 58
_symmetry_space_group_name_Hall '-P 2n 2'
_symmetry_space_group_name_H-M 'P m n n'
_cell_angle_alpha 90
_cell_angle_beta 90
_cell_angle_gamma 90
_cell_formula_units_Z 2
_cell_length_a 13.879
_cell_length_b 13.835
_cell_length_c 9.942
_cell_volume 1909.023
_citation_journal_id_ASTM AMMIAY
_cod_data_source_file Mazzi_AMMIAY_1979_255.cif
_cod_data_source_block H5.8Be6Ca2.6Ce2F2Fe0.5Mn0.5Na6.8O46Si14
_cod_original_sg_symbol_Hall '-P 2 2n (z,x,y)'
_cod_original_formula_sum 'H5.8 Be6 Ca2.6 Ce2 F2 Fe0.5 Mn0.5 Na6.8 O46 Si14'
_cod_database_code 1524906

loop_
_symmetry_equiv_pos_as_xyz
x,y,z
x,-y,-z
-x+1/2,y+1/2,-z+1/2
-x+1/2,-y+1/2,z+1/2
-x,-y,-z
-x,y,z
x-1/2,-y-1/2,z-1/2
x-1/2,y-1/2,-z-1/2

loop_
_atom_site_label
_atom_site_type_symbol
_atom_site_fract_x
_atom_site_fract_y
_atom_site_fract_z
_atom_site_occupancy
_atom_site_U_iso_or_equiv
Si2 Si+4 0.2045 0.1509 0.2789 0.8 0.0
Ce2 Ce+3 0.1349 0 0.5 0.2 0.0
Ca2 Ca+2 0.1431 0.306 0.5053 0.13 0.0
Si6 Si+4 0 0.1493 0.235 1 0.0
Fe2 Fe+2 0.5 0 0 0.1 0.0
Si3 Si+4 0.2043 0.1547 0.7769 0.2 0.0
Fe1 Fe+2 0.5 0 0.5 0.4 0.0
Na2 Na+1 0.1349 0 0.5 0.56 0.0
O6 O-2 0.094 0.1379 0.3375 1 0.0
Si5 Si+4 0.5 0.1388 0.7289 0.2 0.0
O11 O-2 0.5 0.245 0.6648 1 0.0
O14 O-2 0 0.0756 0.6209 1 0.0
O4 O-2 0.4061 0.0737 0.1713 1 0.0
Si1 Si+4 0.3373 -0.0044 0.2532 1 0.0
O9 O-2 0.2066 0.1547 0.6208 1 0.0
Mn2 Mn+2 0.5 0 0 0.1 0.0
O7 O-2 0.0963 0.1395 0.8393 1 0.0
O3 O-2 0.2703 0.0649 0.8477 1 0.0
O12 O-2 0.5 0.1328 0.3934 1 0.0
Be1 Be+2 0.2045 0.1509 0.2789 0.2 0.0
O1 O-2 0.249 0.2473 0.3393 1 0.0
O13 O-2 0 0.0619 0.1234 1 0.0
Mn1 Mn+2 0.5 0 0.5 0.4 0.0
Ce1 Ce+3 0.139 0 0 0.8 0.0
Ca1 Ca+2 0.1385 0.2907 0.0128 0.52 0.0
Be4 Be+2 0.5 0.1388 0.7289 0.8 0.0
Si7 Si+4 0 0.1513 0.7466 1 0.0
F1 F-1 0.5 0.1361 0.8857 1 0.0
O8 O-2 0.2023 0.1449 0.1172 1 0.0
Be3 Be+2 0.5 0.1297 0.2364 0.2 0.0
O2 O-2 0.2668 0.0627 0.3473 1 0.0
O10 O-2 0.5 0.2397 0.1699 1 0.0
Na3 Na+1 0.1385 0.2907 0.0128 0.48 0.0
O5 O-2 0.4065 0.0742 0.6567 1 0.0
Be2 Be+2 0.2043 0.1547 0.7769 0.8 0.0
Si4 Si+4 0.5 0.1297 0.2364 0.8 0.0
Na4 Na+1 0.1431 0.306 0.5053 0.87 0.0
Na1 Na+1 0.139 0 0 0.14 0.0
